data_2311734
loop_
_publ_author_name
'Dey, Dhananjay'
'Chopra, Deepak'

_publ_section_title
;
 Quantitative analysis of solid-state diversity in trifluoromethylated
 phenylhydrazones.
;
_journal_issue 'Pt 5'
_journal_name_full 'Acta crystallographica Section B, Structural science, crystal engineering and materials'
_journal_page_first 781
_journal_page_last 793
_journal_paper_doi 10.1107/S2052520617006643
_journal_volume 73
_journal_year 2017
_chemical_formula_sum 'C14 H11 F3 N2'
_chemical_formula_weight 264.25
_space_group_crystal_system orthorhombic
_space_group_IT_number 33
_space_group_name_Hall 'P 2c -2n'
_space_group_name_H-M_alt 'P n a 21'
_atom_sites_solution_hydrogens geom
_audit_creation_method SHELXL-2014/7
_cell_angle_alpha 90
_cell_angle_beta 90
_cell_angle_gamma 90
_cell_formula_units_Z 4
_cell_length_a 11.5823(6)
_cell_length_b 13.8757(7)
_cell_length_c 7.4479(3)
_cell_measurement_reflns_used 9925
_cell_measurement_temperature 100(2)
_cell_measurement_theta_max 30.48
_cell_measurement_theta_min 2.94
_cell_volume 1196.97(10)
_computing_structure_refinement 'SHELXL-2014/7 (Sheldrick, 2014)'
_diffrn_ambient_temperature 100(2)
_diffrn_measured_fraction_theta_full 0.999
_diffrn_measured_fraction_theta_max 0.999
_diffrn_measurement_device_type 'Bruker APEX-II CCD'
_diffrn_measurement_method '\f and \w scans'
_diffrn_radiation_type MoK\a
_diffrn_radiation_wavelength 0.71073
_diffrn_reflns_av_R_equivalents 0.0475
_diffrn_reflns_av_unetI/netI 0.0326
_diffrn_reflns_Laue_measured_fraction_full 0.999
_diffrn_reflns_Laue_measured_fraction_max 0.999
_diffrn_reflns_limit_h_max 16
_diffrn_reflns_limit_h_min -16
_diffrn_reflns_limit_k_max 19
_diffrn_reflns_limit_k_min -19
_diffrn_reflns_limit_l_max 9
_diffrn_reflns_limit_l_min -10
_diffrn_reflns_number 22984
_diffrn_reflns_point_group_measured_fraction_full 1.000
_diffrn_reflns_point_group_measured_fraction_max 1.000
_diffrn_reflns_theta_full 25.242
_diffrn_reflns_theta_max 30.525
_diffrn_reflns_theta_min 2.936
_exptl_absorpt_coefficient_mu 0.121
_exptl_absorpt_correction_T_max 0.7343
_exptl_absorpt_correction_T_min 0.6452
_exptl_absorpt_correction_type multi-scan
_exptl_absorpt_process_details SADABS
_exptl_crystal_colour colorless
_exptl_crystal_density_diffrn 1.466
_exptl_crystal_description plate
_exptl_crystal_F_000 544
_exptl_crystal_size_max 0.250
_exptl_crystal_size_mid 0.130
_exptl_crystal_size_min 0.100
_refine_diff_density_max 0.326
_refine_diff_density_min -0.245
_refine_diff_density_rms 0.056
_refine_ls_abs_structure_details
;
 Refined as an inversion twin.
;
_refine_ls_abs_structure_Flack 0.2(7)
_refine_ls_extinction_method none
_refine_ls_goodness_of_fit_ref 1.043
_refine_ls_hydrogen_treatment constr
_refine_ls_matrix_type full
_refine_ls_number_parameters 173
_refine_ls_number_reflns 3414
_refine_ls_number_restraints 1
_refine_ls_restrained_S_all 1.043
_refine_ls_R_factor_all 0.0455
_refine_ls_R_factor_gt 0.0368
_refine_ls_shift/su_max 0.000
_refine_ls_shift/su_mean 0.000
_refine_ls_structure_factor_coef Fsqd
_refine_ls_weighting_details 'w=1/[\s^2^(Fo^2^)+(0.0503P)^2^+0.1985P] where P=(Fo^2^+2Fc^2^)/3'
_refine_ls_weighting_scheme calc
_refine_ls_wR_factor_gt 0.0856
_refine_ls_wR_factor_ref 0.0897
_reflns_Friedel_coverage 0.870
_reflns_Friedel_fraction_full 1.000
_reflns_Friedel_fraction_max 1.000
_reflns_number_gt 3036
_reflns_number_total 3414
_reflns_threshold_expression 'I > 2\s(I)'
_cod_data_source_file ao5033sup1.cif
_cod_data_source_block HT20
_cod_database_code 2311734
_shelx_shelxl_version_number 2014/7
_shelx_space_group_comment
;
The symmetry employed for this shelxl refinement is uniquely defined
by the following loop, which should always be used as a source of
symmetry information in preference to the above space-group names.
They are only intended as comments.
;
_shelx_estimated_absorpt_t_min 0.970
_shelx_estimated_absorpt_t_max 0.988

loop_
_space_group_symop_operation_xyz
'x, y, z'
'-x, -y, z+1/2'
'-x+1/2, y+1/2, z+1/2'
'x+1/2, -y+1/2, z'

loop_
_atom_site_label
_atom_site_type_symbol
_atom_site_fract_x
_atom_site_fract_y
_atom_site_fract_z
_atom_site_U_iso_or_equiv
_atom_site_adp_type
_atom_site_occupancy
_atom_site_site_symmetry_order
_atom_site_calc_flag
_atom_site_refinement_flags_posn
_atom_site_refinement_flags_adp
F1 F 0.75926(15) 0.45385(9) 0.8262(2) 0.0393(4) Uani 1 1 d . .
F2 F 0.77569(12) 0.43847(8) 1.10965(18) 0.0292(3) Uani 1 1 d . .
F3 F 0.60943(10) 0.42710(8) 0.9882(3) 0.0367(3) Uani 1 1 d . .
N1 N 0.49483(13) -0.07978(10) 1.0378(2) 0.0183(3) Uani 1 1 d . .
H1 H 0.4401 -0.0569 1.1078 0.022 Uiso 1 1 calc R U
N2 N 0.58217(11) -0.02168(10) 0.9834(2) 0.0160(3) Uani 1 1 d . .
C4 C 0.48248(16) -0.37130(13) 0.8904(3) 0.0201(4) Uani 1 1 d . .
H4 H 0.4798 -0.4377 0.8598 0.024 Uiso 1 1 calc R U
C5 C 0.57785(15) -0.31531(12) 0.8440(3) 0.0187(3) Uani 1 1 d . .
H5 H 0.6402 -0.3440 0.7809 0.022 Uiso 1 1 calc R U
C6 C 0.58311(14) -0.21814(12) 0.8887(2) 0.0163(3) Uani 1 1 d . .
H6 H 0.6483 -0.1806 0.8556 0.020 Uiso 1 1 calc R U
C1 C 0.49170(13) -0.17618(11) 0.9827(3) 0.0142(3) Uani 1 1 d . .
C13 C 0.57933(15) 0.06664(11) 1.0366(2) 0.0153(3) Uani 1 1 d . .
H13 H 0.5183 0.0884 1.1115 0.018 Uiso 1 1 calc R U
C7 C 0.67070(13) 0.13348(11) 0.9811(2) 0.0144(3) Uani 1 1 d . .
C8 C 0.65452(14) 0.23272(11) 1.0061(2) 0.0147(3) Uani 1 1 d . .
H8 H 0.5873 0.2559 1.0648 0.018 Uiso 1 1 calc R U
C9 C 0.73760(14) 0.29681(12) 0.9442(2) 0.0153(3) Uani 1 1 d . .
C10 C 0.83839(14) 0.26481(12) 0.8620(2) 0.0179(3) Uani 1 1 d . .
H10 H 0.8945 0.3096 0.8207 0.021 Uiso 1 1 calc R U
C14 C 0.71941(15) 0.40342(12) 0.9658(3) 0.0185(3) Uani 1 1 d . .
C3 C 0.39164(15) -0.32866(12) 0.9818(3) 0.0191(3) Uani 1 1 d . .
H3 H 0.3263 -0.3664 1.0137 0.023 Uiso 1 1 calc R U
C2 C 0.39466(14) -0.23121(12) 1.0276(3) 0.0168(3) Uani 1 1 d . .
H2 H 0.3314 -0.2025 1.0887 0.020 Uiso 1 1 calc R U
C12 C 0.77315(15) 0.10110(13) 0.8998(3) 0.0167(3) Uani 1 1 d . .
H12 H 0.7859 0.0339 0.8850 0.020 Uiso 1 1 calc R U
C11 C 0.85590(15) 0.16615(13) 0.8410(3) 0.0185(3) Uani 1 1 d . .
H11 H 0.9247 0.1433 0.7862 0.022 Uiso 1 1 calc R U

loop_
_atom_site_aniso_label
_atom_site_aniso_U_11
_atom_site_aniso_U_22
_atom_site_aniso_U_33
_atom_site_aniso_U_23
_atom_site_aniso_U_13
_atom_site_aniso_U_12
F1 0.0746(11) 0.0182(5) 0.0253(7) 0.0038(5) 0.0148(7) -0.0081(6)
F2 0.0395(7) 0.0197(5) 0.0284(7) -0.0092(5) -0.0086(6) 0.0013(5)
F3 0.0233(5) 0.0163(5) 0.0704(10) 0.0029(6) -0.0029(7) 0.0041(4)
N1 0.0181(7) 0.0128(6) 0.0241(8) -0.0026(6) 0.0072(6) -0.0017(5)
N2 0.0175(6) 0.0144(6) 0.0161(7) 0.0002(6) 0.0007(6) -0.0016(5)
C4 0.0236(8) 0.0130(7) 0.0236(9) -0.0004(6) -0.0054(8) 0.0017(6)
C5 0.0194(8) 0.0165(7) 0.0201(8) -0.0015(7) -0.0011(7) 0.0045(6)
C6 0.0152(7) 0.0157(7) 0.0181(9) 0.0001(6) 0.0002(6) -0.0012(6)
C1 0.0161(7) 0.0121(6) 0.0146(7) -0.0004(6) -0.0009(7) 0.0001(5)
C13 0.0166(7) 0.0142(7) 0.0153(8) 0.0004(6) 0.0000(6) 0.0002(6)
C7 0.0166(7) 0.0129(7) 0.0135(7) -0.0010(6) -0.0010(7) -0.0002(5)
C8 0.0164(7) 0.0133(7) 0.0144(8) -0.0008(6) 0.0007(6) 0.0005(5)
C9 0.0189(7) 0.0140(7) 0.0129(8) -0.0007(6) -0.0019(6) -0.0007(6)
C10 0.0171(7) 0.0206(8) 0.0160(8) -0.0013(7) 0.0003(6) -0.0047(6)
C14 0.0227(8) 0.0142(7) 0.0184(8) 0.0002(7) 0.0002(7) -0.0036(6)
C3 0.0192(7) 0.0164(7) 0.0216(9) 0.0017(7) -0.0018(7) -0.0046(6)
C2 0.0155(7) 0.0165(7) 0.0184(8) 0.0006(6) 0.0019(6) 0.0007(6)
C12 0.0178(7) 0.0161(7) 0.0163(8) -0.0020(6) -0.0015(7) 0.0022(6)
C11 0.0144(7) 0.0228(8) 0.0184(8) -0.0040(7) 0.0011(7) 0.0007(6)

loop_
_atom_type_symbol
_atom_type_description
_atom_type_scat_dispersion_real
_atom_type_scat_dispersion_imag
_atom_type_scat_source
C C 0.0033 0.0016 'International Tables Vol C Tables 4.2.6.8 and 6.1.1.4'
H H 0.0000 0.0000 'International Tables Vol C Tables 4.2.6.8 and 6.1.1.4'
N N 0.0061 0.0033 'International Tables Vol C Tables 4.2.6.8 and 6.1.1.4'
F F 0.0171 0.0103 'International Tables Vol C Tables 4.2.6.8 and 6.1.1.4'

loop_
_geom_angle_atom_site_label_1
_geom_angle_atom_site_label_2
_geom_angle_atom_site_label_3
_geom_angle
N2 N1 C1 120.01(14)
N2 N1 H1 120.0
C1 N1 H1 120.0
C13 N2 N1 117.06(14)
C3 C4 C5 119.04(16)
C3 C4 H4 120.5
C5 C4 H4 120.5
C6 C5 C4 121.06(17)
C6 C5 H5 119.5
C4 C5 H5 119.5
C5 C6 C1 119.42(15)
C5 C6 H6 120.3
C1 C6 H6 120.3
C6 C1 C2 120.08(14)
C6 C1 N1 121.73(14)
C2 C1 N1 118.18(15)
N2 C13 C7 119.77(15)
N2 C13 H13 120.1
C7 C13 H13 120.1
C8 C7 C12 118.93(15)
C8 C7 C13 119.16(14)
C12 C7 C13 121.89(14)
C9 C8 C7 119.49(15)
C9 C8 H8 120.3
C7 C8 H8 120.3
C8 C9 C10 121.54(15)
C8 C9 C14 119.85(15)
C10 C9 C14 118.61(15)
C9 C10 C11 119.03(15)
C9 C10 H10 120.5
C11 C10 H10 120.5
F3 C14 F1 107.47(16)
F3 C14 F2 105.99(16)
F1 C14 F2 105.25(14)
F3 C14 C9 113.08(13)
F1 C14 C9 112.59(16)
F2 C14 C9 111.91(15)
C4 C3 C2 120.99(16)
C4 C3 H3 119.5
C2 C3 H3 119.5
C3 C2 C1 119.38(16)
C3 C2 H2 120.3
C1 C2 H2 120.3
C11 C12 C7 120.73(15)
C11 C12 H12 119.6
C7 C12 H12 119.6
C12 C11 C10 120.23(16)
C12 C11 H11 119.9
C10 C11 H11 119.9

loop_
_geom_bond_atom_site_label_1
_geom_bond_atom_site_label_2
_geom_bond_distance
F1 C14 1.335(2)
F2 C14 1.345(2)
F3 C14 1.326(2)
N1 N2 1.3555(19)
N1 C1 1.400(2)
N1 H1 0.8800
N2 C13 1.288(2)
C4 C3 1.386(3)
C4 C5 1.394(3)
C4 H4 0.9500
C5 C6 1.390(2)
C5 H5 0.9500
C6 C1 1.396(2)
C6 H6 0.9500
C1 C2 1.399(2)
C13 C7 1.467(2)
C13 H13 0.9500
C7 C8 1.402(2)
C7 C12 1.406(2)
C8 C9 1.389(2)
C8 H8 0.9500
C9 C10 1.391(2)
C9 C14 1.503(2)
C10 C11 1.393(2)
C10 H10 0.9500
C3 C2 1.395(2)
C3 H3 0.9500
C2 H2 0.9500
C12 C11 1.388(2)
C12 H12 0.9500
C11 H11 0.9500

loop_
_geom_torsion_atom_site_label_1
_geom_torsion_atom_site_label_2
_geom_torsion_atom_site_label_3
_geom_torsion_atom_site_label_4
_geom_torsion
C1 N1 N2 C13 179.05(16)
C3 C4 C5 C6 0.3(3)
C4 C5 C6 C1 0.4(3)
C5 C6 C1 C2 -1.5(3)
C5 C6 C1 N1 177.18(17)
N2 N1 C1 C6 7.3(3)
N2 N1 C1 C2 -174.06(16)
N1 N2 C13 C7 -179.44(15)
N2 C13 C7 C8 166.32(16)
N2 C13 C7 C12 -12.2(3)
C12 C7 C8 C9 2.4(2)
C13 C7 C8 C9 -176.19(17)
C7 C8 C9 C10 -1.7(3)
C7 C8 C9 C14 178.30(16)
C8 C9 C10 C11 0.2(3)
C14 C9 C10 C11 -179.86(17)
C8 C9 C14 F3 -21.2(3)
C10 C9 C14 F3 158.81(18)
C8 C9 C14 F1 -143.29(17)
C10 C9 C14 F1 36.7(2)
C8 C9 C14 F2 98.38(18)
C10 C9 C14 F2 -81.6(2)
C5 C4 C3 C2 -0.1(3)
C4 C3 C2 C1 -0.9(3)
C6 C1 C2 C3 1.7(3)
N1 C1 C2 C3 -177.00(16)
C8 C7 C12 C11 -1.6(3)
C13 C7 C12 C11 176.98(17)
C7 C12 C11 C10 0.0(3)
C9 C10 C11 C12 0.7(3)
